data_4024690
loop_
_publ_author_name
'Yebing Zhou'
'Jingjin Chen'
'Chunbin Zhao'
'Erjuan Wang'
'Yuanhong Liu'
'Yuxue Li'

_publ_section_title
;
Stereoselective Synthesis of \b-Hydroxyallenes with Multiple Contiguous
Stereogenic Centers via Aldehyde Addition to \a-Alkenyl-Substituted
Zirconacyclopentenes
;
_journal_name_full 'Journal of Organic Chemistry'
_journal_page_first 5326
_journal_page_last 5330
_journal_paper_doi 10.1021/jo900808k
_journal_volume 74
_journal_year 2009
_chemical_formula_sum 'C24 H29 Cl O'
_chemical_formula_weight 368.92
_chemical_name_systematic
; 
 ? 
;
_space_group_IT_number 14
_symmetry_cell_setting monoclinic
_symmetry_space_group_name_Hall '-P 2ybc'
_symmetry_space_group_name_H-M 'P 1 21/c 1'
_atom_sites_solution_hydrogens geom
_atom_sites_solution_primary direct
_atom_sites_solution_secondary difmap
_audit_creation_method SHELXL-97
_cell_angle_alpha 90.00
_cell_angle_beta 108.086(4)
_cell_angle_gamma 90.00
_cell_formula_units_Z 4
_cell_length_a 16.892(3)
_cell_length_b 5.2980(9)
_cell_length_c 25.513(5)
_cell_measurement_reflns_used 1175
_cell_measurement_temperature 293(2)
_cell_measurement_theta_max 39.881
_cell_measurement_theta_min 5.143
_cell_volume 2170.4(7)
_computing_cell_refinement 'Bruker SMART'
_computing_data_collection 'Bruker SMART'
_computing_data_reduction 'Bruker SHELXTL'
_computing_molecular_graphics 'Bruker SHELXTL'
_computing_publication_material 'Bruker SHELXTL'
_computing_structure_refinement 'SHELXL-97 (Sheldrick, 1997)'
_computing_structure_solution 'SHELXS-97 (Sheldrick, 1990)'
_diffrn_ambient_temperature 293(2)
_diffrn_measured_fraction_theta_full 0.992
_diffrn_measured_fraction_theta_max 0.992
_diffrn_measurement_device_type 'CCD area detector'
_diffrn_measurement_method 'phi and omega scans'
_diffrn_radiation_monochromator graphite
_diffrn_radiation_source 'fine-focus sealed tube'
_diffrn_radiation_type MoK\a
_diffrn_radiation_wavelength 0.71073
_diffrn_reflns_av_R_equivalents 0.1428
_diffrn_reflns_av_sigmaI/netI 0.1491
_diffrn_reflns_limit_h_max 21
_diffrn_reflns_limit_h_min -21
_diffrn_reflns_limit_k_max 6
_diffrn_reflns_limit_k_min -6
_diffrn_reflns_limit_l_max 32
_diffrn_reflns_limit_l_min -27
_diffrn_reflns_number 12075
_diffrn_reflns_theta_full 27.00
_diffrn_reflns_theta_max 27.00
_diffrn_reflns_theta_min 2.40
_exptl_absorpt_coefficient_mu 0.185
_exptl_absorpt_correction_T_max 1.00000
_exptl_absorpt_correction_T_min 0.76234
_exptl_absorpt_correction_type empirical
_exptl_crystal_colour colorless
_exptl_crystal_density_diffrn 1.129
_exptl_crystal_density_method 'not measured'
_exptl_crystal_description prismatic
_exptl_crystal_F_000 792
_exptl_crystal_size_max 0.401
_exptl_crystal_size_mid 0.138
_exptl_crystal_size_min 0.061
_refine_diff_density_max 0.218
_refine_diff_density_min -0.149
_refine_diff_density_rms 0.041
_refine_ls_extinction_coef 0.0012(7)
_refine_ls_extinction_expression Fc^*^=kFc[1+0.001xFc^2^\l^3^/sin(2\q)]^-1/4^
_refine_ls_extinction_method SHELXL
_refine_ls_goodness_of_fit_ref 0.789
_refine_ls_hydrogen_treatment mixed
_refine_ls_matrix_type full
_refine_ls_number_parameters 254
_refine_ls_number_reflns 4716
_refine_ls_number_restraints 1
_refine_ls_restrained_S_all 0.790
_refine_ls_R_factor_all 0.1583
_refine_ls_R_factor_gt 0.0626
_refine_ls_shift/su_max 0.001
_refine_ls_shift/su_mean 0.000
_refine_ls_structure_factor_coef Fsqd
_refine_ls_weighting_details 'calc w=1/[\s^2^(Fo^2^)+(0.0421P)^2^+0.0000P] where P=(Fo^2^+2Fc^2^)/3'
_refine_ls_weighting_scheme calc
_refine_ls_wR_factor_gt 0.1343
_refine_ls_wR_factor_ref 0.1640
_reflns_number_gt 1726
_reflns_number_total 4716
_reflns_threshold_expression >2sigma(I)
_cod_data_source_file jo900808k_si_003.cif
_cod_data_source_block cd26258
_cod_depositor_comments
;
The following automatic conversions were performed:
'_symmetry_cell_setting' value 'Monoclinic' changed to 'monoclinic'
according to '/home/saulius/struct/CIF-dictionaries/cif_core.dic'
dictionary named 'cif_core.dic' version 2.4.1 from 2010-06-29.

Automatic conversion script
Id: cif_fix_enum 1527 2010-12-29 10:47:43Z saulius 
;
_cod_original_sg_symbol_H-M P2(1)/c
_cod_database_code 4024690

loop_
_symmetry_equiv_pos_as_xyz
'x, y, z'
'-x, y+1/2, -z+1/2'
'-x, -y, -z'
'x, -y-1/2, z-1/2'

loop_
_atom_site_label
_atom_site_type_symbol
_atom_site_fract_x
_atom_site_fract_y
_atom_site_fract_z
_atom_site_U_iso_or_equiv
_atom_site_adp_type
_atom_site_occupancy
_atom_site_symmetry_multiplicity
_atom_site_calc_flag
_atom_site_refinement_flags
_atom_site_disorder_assembly
_atom_site_disorder_group
Cl Cl 0.14105(6) 0.4238(3) 0.03577(4) 0.1035(5) Uani 1 1 d . . .
O1 O 0.47507(10) 0.5444(4) 0.25597(7) 0.0624(5) Uani 1 1 d . . .
C1 C 0.39184(15) 0.5615(5) 0.25972(11) 0.0566(7) Uani 1 1 d . . .
C2 C 0.38194(15) 0.3890(5) 0.30554(11) 0.0563(7) Uani 1 1 d . . .
C3 C 0.29717(17) 0.4358(7) 0.31368(12) 0.0718(9) Uani 1 1 d D . .
C4 C 0.24612(17) 0.2608(6) 0.31872(11) 0.0700(8) Uani 1 1 d . . .
C5 C 0.19447(17) 0.0914(6) 0.32581(13) 0.0709(8) Uani 1 1 d . . .
C6 C 0.2043(2) -0.0184(6) 0.38282(14) 0.0947(11) Uani 1 1 d . . .
H6A H 0.1527 0.0085 0.3912 0.114 Uiso 1 1 calc R . .
H6B H 0.2123 -0.1992 0.3813 0.114 Uiso 1 1 calc R . .
C7 C 0.2744(2) 0.0874(8) 0.42930(15) 0.1138(13) Uani 1 1 d . . .
H7A H 0.3261 0.0631 0.4216 0.126 Uiso 1 1 calc R . .
H7B H 0.2766 0.0024 0.4629 0.126 Uiso 1 1 calc R . .
H7C H 0.2654 0.2645 0.4330 0.126 Uiso 1 1 calc R . .
C8 C 0.12384(18) -0.0112(6) 0.27990(14) 0.0814(9) Uani 1 1 d . . .
H8A H 0.0743 -0.0090 0.2915 0.098 Uiso 1 1 calc R . .
H8B H 0.1359 -0.1862 0.2742 0.098 Uiso 1 1 calc R . .
C9 C 0.10424(16) 0.1253(6) 0.22506(13) 0.0767(9) Uani 1 1 d . . .
H9A H 0.0883 0.2976 0.2299 0.092 Uiso 1 1 calc R . .
H9B H 0.1543 0.1318 0.2141 0.092 Uiso 1 1 calc R . .
C10 C 0.03597(18) 0.0048(6) 0.17949(14) 0.0865(10) Uani 1 1 d . . .
H10A H -0.0143 0.0011 0.1903 0.104 Uiso 1 1 calc R . .
H10B H 0.0515 -0.1685 0.1753 0.104 Uiso 1 1 calc R . .
C11 C 0.01671(19) 0.1346(7) 0.12451(15) 0.0972(11) Uani 1 1 d . . .
H11A H 0.0681 0.1531 0.1155 0.117 Uiso 1 1 calc R . .
H11B H -0.0040 0.3027 0.1279 0.117 Uiso 1 1 calc R . .
C12 C -0.0465(2) 0.0001(8) 0.07703(17) 0.1109(16) Uani 1 1 d . . .
H12A H -0.0275 -0.1682 0.0738 0.131 Uiso 1 1 calc R . .
H12B H -0.0528 0.0906 0.0434 0.131 Uiso 1 1 calc R . .
H12C H -0.0992 -0.0071 0.0840 0.131 Uiso 1 1 calc R . .
C13 C 0.32810(15) 0.5201(5) 0.20426(11) 0.0571(7) Uani 1 1 d . . .
C14 C 0.26174(18) 0.6844(6) 0.18493(14) 0.0852(10) Uani 1 1 d . . .
H14 H 0.2559 0.8184 0.2070 0.102 Uiso 1 1 calc R . .
C15 C 0.2042(2) 0.6531(8) 0.13376(17) 0.1018(12) Uani 1 1 d . . .
H15 H 0.1597 0.7643 0.1216 0.122 Uiso 1 1 calc R . .
C16 C 0.21262(19) 0.4600(8) 0.10114(13) 0.0863(10) Uani 1 1 d . . .
C17 C 0.27660(19) 0.2937(6) 0.11930(14) 0.0863(10) Uani 1 1 d . . .
H17 H 0.2815 0.1589 0.0972 0.104 Uiso 1 1 calc R . .
C18 C 0.33418(16) 0.3256(6) 0.17055(13) 0.0732(9) Uani 1 1 d . . .
H18 H 0.3782 0.2123 0.1825 0.088 Uiso 1 1 calc R . .
C19 C 0.45190(17) 0.4241(5) 0.35878(11) 0.0617(7) Uani 1 1 d . . .
C20 C 0.51746(18) 0.2578(6) 0.37364(12) 0.0766(9) Uani 1 1 d . . .
H20 H 0.5178 0.1212 0.3508 0.092 Uiso 1 1 calc R . .
C21 C 0.5825(2) 0.2881(8) 0.42140(14) 0.1003(11) Uani 1 1 d . . .
H21 H 0.6264 0.1734 0.4304 0.120 Uiso 1 1 calc R . .
C22 C 0.5831(3) 0.4844(8) 0.45540(14) 0.1055(13) Uani 1 1 d . . .
H22 H 0.6264 0.5024 0.4882 0.127 Uiso 1 1 calc R . .
C23 C 0.5194(3) 0.6568(8) 0.44121(16) 0.1101(13) Uani 1 1 d . . .
H23 H 0.5202 0.7948 0.4639 0.132 Uiso 1 1 calc R . .
C24 C 0.4544(2) 0.6254(6) 0.39333(14) 0.0898(10) Uani 1 1 d . . .
H24 H 0.4112 0.7425 0.3841 0.108 Uiso 1 1 calc R . .
H1 H 0.3902(11) 0.745(4) 0.2716(8) 0.039(6) Uiso 1 1 d . . .
H2 H 0.3795(11) 0.210(4) 0.2928(8) 0.042(6) Uiso 1 1 d . . .
H3 H 0.2841(13) 0.614(3) 0.3175(9) 0.059(8) Uiso 1 1 d D . .
H4 H 0.4886(18) 0.372(6) 0.2543(12) 0.106(13) Uiso 1 1 d . . .

loop_
_atom_site_aniso_label
_atom_site_aniso_U_11
_atom_site_aniso_U_22
_atom_site_aniso_U_33
_atom_site_aniso_U_23
_atom_site_aniso_U_13
_atom_site_aniso_U_12
Cl 0.0641(7) 0.1429(14) 0.0752(7) 0.0181(7) -0.0003(5) -0.0112(7)
O1 0.0452(10) 0.0771(15) 0.0693(12) 0.0021(10) 0.0241(9) -0.0056(10)
C1 0.0503(15) 0.0531(19) 0.0731(19) -0.0088(15) 0.0290(15) -0.0048(13)
C2 0.0528(16) 0.0531(19) 0.0719(19) -0.0088(15) 0.0322(15) -0.0062(14)
C3 0.0636(18) 0.074(2) 0.090(2) -0.0120(17) 0.0420(17) -0.0059(18)
C4 0.0597(17) 0.087(2) 0.070(2) -0.0085(16) 0.0296(16) -0.0086(17)
C5 0.0575(17) 0.078(2) 0.089(2) -0.0076(17) 0.0408(17) -0.0061(16)
C6 0.094(2) 0.112(3) 0.098(3) 0.007(2) 0.059(2) -0.003(2)
C7 0.109(3) 0.182(4) 0.087(3) -0.008(3) 0.041(3) -0.011(3)
C8 0.0626(18) 0.088(2) 0.102(3) 0.000(2) 0.0380(19) -0.0096(17)
C9 0.0552(17) 0.079(2) 0.102(3) -0.0128(19) 0.0339(18) 0.0004(15)
C10 0.0644(19) 0.098(3) 0.106(3) -0.012(2) 0.038(2) -0.0017(17)
C11 0.077(2) 0.106(3) 0.106(3) -0.001(2) 0.025(2) 0.0095(19)
C12 0.118(3) 0.165(4) 0.115(3) -0.026(3) 0.001(3) -0.003(3)
C13 0.0475(15) 0.0564(18) 0.0729(19) 0.0020(15) 0.0269(14) -0.0012(13)
C14 0.0682(19) 0.096(3) 0.098(3) 0.0010(19) 0.035(2) 0.0219(19)
C15 0.062(2) 0.136(4) 0.100(3) 0.020(2) 0.014(2) 0.029(2)
C16 0.0589(19) 0.129(3) 0.071(2) 0.009(2) 0.0210(17) -0.004(2)
C17 0.073(2) 0.105(3) 0.083(2) -0.0147(19) 0.026(2) 0.001(2)
C18 0.0567(17) 0.076(2) 0.080(2) -0.0106(17) 0.0113(17) 0.0094(15)
C19 0.0671(18) 0.068(2) 0.0619(18) -0.0093(15) 0.0379(16) -0.0185(16)
C20 0.0713(19) 0.097(2) 0.060(2) -0.0073(17) 0.0180(17) 0.0025(19)
C21 0.092(2) 0.137(3) 0.063(2) 0.003(2) 0.012(2) 0.001(2)
C22 0.119(3) 0.137(4) 0.055(2) -0.006(2) 0.019(2) -0.031(3)
C23 0.145(4) 0.115(3) 0.079(3) -0.037(2) 0.047(3) -0.033(3)
C24 0.100(2) 0.090(3) 0.086(3) -0.025(2) 0.039(2) -0.014(2)

loop_
_atom_type_symbol
_atom_type_description
_atom_type_scat_dispersion_real
_atom_type_scat_dispersion_imag
_atom_type_scat_source
C C 0.0033 0.0016 'International Tables Vol C Tables 4.2.6.8 and 6.1.1.4'
H H 0.0000 0.0000 'International Tables Vol C Tables 4.2.6.8 and 6.1.1.4'
O O 0.0106 0.0060 'International Tables Vol C Tables 4.2.6.8 and 6.1.1.4'
Cl Cl 0.1484 0.1585 'International Tables Vol C Tables 4.2.6.8 and 6.1.1.4'

loop_
_geom_angle_atom_site_label_1
_geom_angle_atom_site_label_2
_geom_angle_atom_site_label_3
_geom_angle
_geom_angle_site_symmetry_1
_geom_angle_site_symmetry_3
_geom_angle_publ_flag
C1 O1 H4 108.5(18) . . ?
O1 C1 C13 110.9(2) . . ?
O1 C1 C2 110.7(2) . . ?
C13 C1 C2 114.5(2) . . ?
O1 C1 H1 101.4(10) . . ?
C13 C1 H1 109.9(11) . . ?
C2 C1 H1 108.7(11) . . ?
C19 C2 C3 111.2(2) . . ?
C19 C2 C1 111.9(2) . . ?
C3 C2 C1 109.6(2) . . ?
C19 C2 H2 110.6(12) . . ?
C3 C2 H2 104.7(11) . . ?
C1 C2 H2 108.6(11) . . ?
C4 C3 C2 125.1(3) . . ?
C4 C3 H3 120.0(13) . . ?
C2 C3 H3 114.7(13) . . ?
C3 C4 C5 177.2(3) . . ?
C4 C5 C8 123.3(3) . . ?
C4 C5 C6 121.0(3) . . ?
C8 C5 C6 115.7(3) . . ?
C7 C6 C5 115.8(3) . . ?
C7 C6 H6A 108.3 . . ?
C5 C6 H6A 108.3 . . ?
C7 C6 H6B 108.3 . . ?
C5 C6 H6B 108.3 . . ?
H6A C6 H6B 107.4 . . ?
C6 C7 H7A 109.5 . . ?
C6 C7 H7B 109.5 . . ?
H7A C7 H7B 109.5 . . ?
C6 C7 H7C 109.5 . . ?
H7A C7 H7C 109.5 . . ?
H7B C7 H7C 109.5 . . ?
C5 C8 C9 116.3(3) . . ?
C5 C8 H8A 108.2 . . ?
C9 C8 H8A 108.2 . . ?
C5 C8 H8B 108.2 . . ?
C9 C8 H8B 108.2 . . ?
H8A C8 H8B 107.4 . . ?
C10 C9 C8 114.0(3) . . ?
C10 C9 H9A 108.8 . . ?
C8 C9 H9A 108.8 . . ?
C10 C9 H9B 108.8 . . ?
C8 C9 H9B 108.8 . . ?
H9A C9 H9B 107.6 . . ?
C9 C10 C11 114.8(3) . . ?
C9 C10 H10A 108.6 . . ?
C11 C10 H10A 108.6 . . ?
C9 C10 H10B 108.6 . . ?
C11 C10 H10B 108.6 . . ?
H10A C10 H10B 107.5 . . ?
C10 C11 C12 115.1(3) . . ?
C10 C11 H11A 108.5 . . ?
C12 C11 H11A 108.5 . . ?
C10 C11 H11B 108.5 . . ?
C12 C11 H11B 108.5 . . ?
H11A C11 H11B 107.5 . . ?
C11 C12 H12A 109.5 . . ?
C11 C12 H12B 109.5 . . ?
H12A C12 H12B 109.5 . . ?
C11 C12 H12C 109.5 . . ?
H12A C12 H12C 109.5 . . ?
H12B C12 H12C 109.5 . . ?
C18 C13 C14 117.4(3) . . ?
C18 C13 C1 122.0(2) . . ?
C14 C13 C1 120.5(3) . . ?
C15 C14 C13 121.2(3) . . ?
C15 C14 H14 119.4 . . ?
C13 C14 H14 119.4 . . ?
C16 C15 C14 119.8(3) . . ?
C16 C15 H15 120.1 . . ?
C14 C15 H15 120.1 . . ?
C15 C16 C17 120.3(3) . . ?
C15 C16 Cl 119.9(3) . . ?
C17 C16 Cl 119.8(3) . . ?
C16 C17 C18 119.8(3) . . ?
C16 C17 H17 120.1 . . ?
C18 C17 H17 120.1 . . ?
C13 C18 C17 121.4(3) . . ?
C13 C18 H18 119.3 . . ?
C17 C18 H18 119.3 . . ?
C20 C19 C24 117.3(3) . . ?
C20 C19 C2 120.6(2) . . ?
C24 C19 C2 122.1(3) . . ?
C19 C20 C21 121.6(3) . . ?
C19 C20 H20 119.2 . . ?
C21 C20 H20 119.2 . . ?
C22 C21 C20 120.2(4) . . ?
C22 C21 H21 119.9 . . ?
C20 C21 H21 119.9 . . ?
C21 C22 C23 119.6(4) . . ?
C21 C22 H22 120.2 . . ?
C23 C22 H22 120.2 . . ?
C22 C23 C24 119.9(3) . . ?
C22 C23 H23 120.0 . . ?
C24 C23 H23 120.0 . . ?
C19 C24 C23 121.3(3) . . ?
C19 C24 H24 119.4 . . ?
C23 C24 H24 119.4 . . ?

loop_
_geom_bond_atom_site_label_1
_geom_bond_atom_site_label_2
_geom_bond_distance
_geom_bond_site_symmetry_2
_geom_bond_publ_flag
Cl C16 1.740(3) . ?
O1 C1 1.441(3) . ?
O1 H4 0.95(3) . ?
C1 C13 1.504(3) . ?
C1 C2 1.533(4) . ?
C1 H1 1.02(2) . ?
C2 C19 1.510(4) . ?
C2 C3 1.529(3) . ?
C2 H2 1.00(2) . ?
C3 C4 1.300(4) . ?
C3 H3 0.983(15) . ?
C4 C5 1.303(4) . ?
C5 C8 1.491(4) . ?
C5 C6 1.527(4) . ?
C6 C7 1.501(4) . ?
C6 H6A 0.9700 . ?
C6 H6B 0.9700 . ?
C7 H7A 0.9600 . ?
C7 H7B 0.9600 . ?
C7 H7C 0.9600 . ?
C8 C9 1.517(4) . ?
C8 H8A 0.9700 . ?
C8 H8B 0.9700 . ?
C9 C10 1.502(4) . ?
C9 H9A 0.9700 . ?
C9 H9B 0.9700 . ?
C10 C11 1.504(4) . ?
C10 H10A 0.9700 . ?
C10 H10B 0.9700 . ?
C11 C12 1.521(4) . ?
C11 H11A 0.9700 . ?
C11 H11B 0.9700 . ?
C12 H12A 0.9600 . ?
C12 H12B 0.9600 . ?
C12 H12C 0.9600 . ?
C13 C18 1.366(3) . ?
C13 C14 1.383(4) . ?
C14 C15 1.374(4) . ?
C14 H14 0.9300 . ?
C15 C16 1.353(4) . ?
C15 H15 0.9300 . ?
C16 C17 1.359(4) . ?
C17 C18 1.376(4) . ?
C17 H17 0.9300 . ?
C18 H18 0.9300 . ?
C19 C20 1.373(4) . ?
C19 C24 1.376(4) . ?
C20 C21 1.374(4) . ?
C20 H20 0.9300 . ?
C21 C22 1.353(5) . ?
C21 H21 0.9300 . ?
C22 C23 1.371(5) . ?
C22 H22 0.9300 . ?
C23 C24 1.376(4) . ?
C23 H23 0.9300 . ?
C24 H24 0.9300 . ?

loop_
_geom_hbond_atom_site_label_D
_geom_hbond_atom_site_label_H
_geom_hbond_atom_site_label_A
_geom_hbond_distance_DH
_geom_hbond_distance_HA
_geom_hbond_distance_DA
_geom_hbond_angle_DHA
_geom_hbond_site_symmetry_A
O1 H4 O1 0.95(3) 1.89(3) 2.8247(12) 171(3) 2_645

loop_
_geom_torsion_atom_site_label_1
_geom_torsion_atom_site_label_2
_geom_torsion_atom_site_label_3
_geom_torsion_atom_site_label_4
_geom_torsion
_geom_torsion_site_symmetry_1
_geom_torsion_site_symmetry_2
_geom_torsion_site_symmetry_3
_geom_torsion_site_symmetry_4
_geom_torsion_publ_flag
O1 C1 C2 C19 48.9(3) . . . . ?
C13 C1 C2 C19 175.1(2) . . . . ?
O1 C1 C2 C3 172.7(2) . . . . ?
C13 C1 C2 C3 -61.1(3) . . . . ?
C19 C2 C3 C4 -101.2(3) . . . . ?
C1 C2 C3 C4 134.6(3) . . . . ?
C2 C3 C4 C5 134(7) . . . . ?
C3 C4 C5 C8 133(7) . . . . ?
C3 C4 C5 C6 -48(7) . . . . ?
C4 C5 C6 C7 2.0(4) . . . . ?
C8 C5 C6 C7 -179.0(3) . . . . ?
C4 C5 C8 C9 -10.9(4) . . . . ?
C6 C5 C8 C9 170.1(2) . . . . ?
C5 C8 C9 C10 176.5(2) . . . . ?
C8 C9 C10 C11 -178.9(2) . . . . ?
C9 C10 C11 C12 174.5(3) . . . . ?
O1 C1 C13 C18 46.7(3) . . . . ?
C2 C1 C13 C18 -79.4(3) . . . . ?
O1 C1 C13 C14 -131.6(3) . . . . ?
C2 C1 C13 C14 102.4(3) . . . . ?
C18 C13 C14 C15 -0.1(4) . . . . ?
C1 C13 C14 C15 178.2(3) . . . . ?
C13 C14 C15 C16 -0.7(5) . . . . ?
C14 C15 C16 C17 1.5(5) . . . . ?
C14 C15 C16 Cl -178.7(2) . . . . ?
C15 C16 C17 C18 -1.6(5) . . . . ?
Cl C16 C17 C18 178.6(2) . . . . ?
C14 C13 C18 C17 0.0(4) . . . . ?
C1 C13 C18 C17 -178.3(2) . . . . ?
C16 C17 C18 C13 0.8(4) . . . . ?
C3 C2 C19 C20 137.4(3) . . . . ?
C1 C2 C19 C20 -99.7(3) . . . . ?
C3 C2 C19 C24 -44.7(4) . . . . ?
C1 C2 C19 C24 78.2(3) . . . . ?
C24 C19 C20 C21 0.9(4) . . . . ?
C2 C19 C20 C21 178.9(3) . . . . ?
C19 C20 C21 C22 0.4(5) . . . . ?
C20 C21 C22 C23 -1.8(5) . . . . ?
C21 C22 C23 C24 1.8(6) . . . . ?
C20 C19 C24 C23 -0.8(4) . . . . ?
C2 C19 C24 C23 -178.8(3) . . . . ?
C22 C23 C24 C19 -0.5(5) . . . . ?
